data_4032005
loop_
_publ_author_name
'Pozharskii, Alexander F.'
'Ozeryanskii, Valery A.'
'Mikshiev, Vladimir Y.'
'Antonov, Alexander S.'
'Chernyshev, Anatoly V.'
'Metelitsa, Anatoly V.'
'Borodkin, Gennady S.'
'Fedik, Nikita S.'
'Dyablo, Olga V.'

_publ_section_title
;
 10-Dimethylamino Derivatives of Benzo[h]quinoline and
 Benzo[h]quinazolines: Fluorescent Proton Sponge Analogues with Opposed
 peri-NMe2/-N&#x2550; Groups. How to Distinguish between Proton Sponges
 and Pseudo-Proton Sponges.
;
_journal_issue 13
_journal_name_full 'The Journal of organic chemistry'
_journal_page_first 5574
_journal_page_last 5587
_journal_paper_doi 10.1021/acs.joc.6b00917
_journal_volume 81
_journal_year 2016
_chemical_formula_moiety 'C26 H22 N3 +, Cl O4 -'
_chemical_formula_sum 'C26 H22 Cl N3 O4'
_chemical_formula_weight 475.92
_chemical_name_systematic
; 
 ? 
;
_space_group_IT_number 2
_symmetry_cell_setting triclinic
_symmetry_space_group_name_Hall '-P 1'
_symmetry_space_group_name_H-M 'P -1'
_atom_sites_solution_hydrogens mixed
_atom_sites_solution_primary direct
_atom_sites_solution_secondary difmap
_audit_creation_method SHELXL-97
_cell_angle_alpha 89.146(6)
_cell_angle_beta 89.296(6)
_cell_angle_gamma 89.079(6)
_cell_formula_units_Z 4
_cell_length_a 9.464(4)
_cell_length_b 9.749(4)
_cell_length_c 24.118(9)
_cell_measurement_reflns_used 4337
_cell_measurement_temperature 120(2)
_cell_measurement_theta_max 25.47
_cell_measurement_theta_min 2.24
_cell_volume 2224.5(16)
_computing_cell_refinement 'SAINT (Bruker, 2009)'
_computing_data_collection 'APEX (Bruker, 2009)'
_computing_data_reduction 'SAINT (Bruker, 2009)'
_computing_molecular_graphics 'SHELXTL (Sheldrick, 2008)'
_computing_publication_material 'SHELXTL (Sheldrick, 2008) and PLATON (Spek, 2009)'
_computing_structure_refinement 'SHELXTL (Sheldrick, 2008)'
_computing_structure_solution 'SHELXTL (Sheldrick, 2008)'
_diffrn_ambient_temperature 120(2)
_diffrn_measured_fraction_theta_full 0.982
_diffrn_measured_fraction_theta_max 0.982
_diffrn_measurement_device_type 'Bruker APEX-II CCD'
_diffrn_measurement_method '\f and \w scans'
_diffrn_radiation_monochromator graphite
_diffrn_radiation_source 'sealed tube'
_diffrn_radiation_type MoK\a
_diffrn_radiation_wavelength 0.71073
_diffrn_reflns_av_R_equivalents 0.0778
_diffrn_reflns_av_sigmaI/netI 0.0897
_diffrn_reflns_limit_h_max 11
_diffrn_reflns_limit_h_min -11
_diffrn_reflns_limit_k_max 11
_diffrn_reflns_limit_k_min -11
_diffrn_reflns_limit_l_max 29
_diffrn_reflns_limit_l_min -27
_diffrn_reflns_number 25125
_diffrn_reflns_theta_full 25.94
_diffrn_reflns_theta_max 25.94
_diffrn_reflns_theta_min 0.84
_diffrn_standards_decay_% 0
_diffrn_standards_number 0
_exptl_absorpt_coefficient_mu 0.212
_exptl_absorpt_correction_type none
_exptl_crystal_colour pale-yellow
_exptl_crystal_density_diffrn 1.421
_exptl_crystal_density_method 'not measured'
_exptl_crystal_description plate
_exptl_crystal_F_000 992
_exptl_crystal_size_max 0.16
_exptl_crystal_size_mid 0.12
_exptl_crystal_size_min 0.04
_refine_diff_density_max 0.692
_refine_diff_density_min -0.699
_refine_diff_density_rms 0.087
_refine_ls_extinction_method none
_refine_ls_goodness_of_fit_ref 1.126
_refine_ls_hydrogen_treatment constr
_refine_ls_matrix_type full
_refine_ls_number_parameters 634
_refine_ls_number_reflns 8521
_refine_ls_number_restraints 3
_refine_ls_restrained_S_all 1.128
_refine_ls_R_factor_all 0.1549
_refine_ls_R_factor_gt 0.0954
_refine_ls_shift/su_max 0.000
_refine_ls_shift/su_mean 0.000
_refine_ls_structure_factor_coef Fsqd
_refine_ls_weighting_details 'calc w=1/[\s^2^(Fo^2^)+(0.0824P)^2^+6.5000P] where P=(Fo^2^+2Fc^2^)/3'
_refine_ls_weighting_scheme calc
_refine_ls_wR_factor_gt 0.2255
_refine_ls_wR_factor_ref 0.2539
_reflns_number_gt 5018
_reflns_number_total 8521
_reflns_threshold_expression I>2\s(I)
_cod_data_source_file jo6b00917_si_003.cif
_cod_data_source_block s27
_cod_depositor_comments
;
The following automatic conversions were performed:

'_symmetry_cell_setting' value 'Triclinic' changed to 'triclinic'
according to
/usr/data/users/saulius/crontab/automatic-downloads/current/ACS/lib/dictionaries/cif_core.dic
dictionary named 'cif_core.dic' version 2.4.2 from 2011-04-26.

Automatic conversion script
Id: cif_fix_values 4268 2015-11-12 08:31:59Z antanas 
;
_cod_original_cell_volume 2224.6(14)
_cod_database_code 4032005

loop_
_symmetry_equiv_pos_as_xyz
'x, y, z'
'-x, -y, -z'

loop_
_atom_site_label
_atom_site_type_symbol
_atom_site_fract_x
_atom_site_fract_y
_atom_site_fract_z
_atom_site_U_iso_or_equiv
_atom_site_adp_type
_atom_site_occupancy
_atom_site_symmetry_multiplicity
_atom_site_calc_flag
_atom_site_refinement_flags
_atom_site_disorder_assembly
_atom_site_disorder_group
O1 O 0.7426(5) 0.3995(4) 0.43229(16) 0.0476(12) Uani 1 1 d . A .
O2 O 0.8467(5) 0.3785(4) 0.34382(16) 0.0436(11) Uani 1 1 d . A .
O3 O 0.6647(5) 0.5415(4) 0.36080(19) 0.0497(12) Uani 1 1 d . A .
O4 O 0.8856(6) 0.5774(6) 0.3973(2) 0.0418(14) Uani 0.84 1 d P A 1
O4A O 0.9160(17) 0.520(3) 0.3910(13) 0.036(9) Uiso 0.16 1 d PD A 2
N1 N 0.7703(5) 0.6874(4) 0.54626(18) 0.0303(11) Uani 1 1 d . . .
H1 H 0.8811 0.7240 0.5431 0.036 Uiso 1 1 d R . .
N2 N 0.9901(5) 0.8334(4) 0.56991(17) 0.0252(10) Uani 1 1 d . . .
N3 N 1.2000(5) 0.9464(4) 0.59384(17) 0.0291(11) Uani 1 1 d . . .
Cl1 Cl 0.78687(16) 0.47267(13) 0.38336(5) 0.0334(4) Uani 1 1 d D . .
C1 C 0.7060(6) 0.7373(5) 0.5986(2) 0.0290(13) Uani 1 1 d . . .
C2 C 0.7907(6) 0.8137(5) 0.6340(2) 0.0289(13) Uani 1 1 d . . .
C3 C 0.9325(6) 0.8581(5) 0.6211(2) 0.0267(12) Uani 1 1 d . . .
C4 C 1.1154(6) 0.8809(5) 0.5579(2) 0.0261(12) Uani 1 1 d . . .
C5 C 1.1478(6) 0.9626(5) 0.6456(2) 0.0285(13) Uani 1 1 d . . .
C6 C 1.0087(6) 0.9263(5) 0.6609(2) 0.0286(12) Uani 1 1 d . . .
C7 C 0.9403(7) 0.9632(6) 0.7129(2) 0.0354(14) Uani 1 1 d . . .
H7A H 0.9912 1.0127 0.7395 0.042 Uiso 1 1 calc R . .
C8 C 0.8076(7) 0.9285(6) 0.7238(2) 0.0364(14) Uani 1 1 d . . .
H8A H 0.7647 0.9553 0.7578 0.044 Uiso 1 1 calc R . .
C9 C 0.7283(7) 0.8524(6) 0.6858(2) 0.0329(13) Uani 1 1 d . . .
C10 C 0.5896(7) 0.8174(6) 0.6980(3) 0.0410(15) Uani 1 1 d . . .
H10A H 0.5485 0.8453 0.7322 0.049 Uiso 1 1 calc R . .
C11 C 0.5110(7) 0.7443(7) 0.6625(3) 0.0445(16) Uani 1 1 d . . .
H11A H 0.4166 0.7209 0.6719 0.053 Uiso 1 1 calc R . .
C12 C 0.5716(7) 0.7040(6) 0.6116(2) 0.0378(14) Uani 1 1 d . . .
H12A H 0.5178 0.6531 0.5863 0.045 Uiso 1 1 calc R . .
C13 C 0.8026(8) 0.5379(6) 0.5486(3) 0.0430(16) Uani 1 1 d . . .
H13A H 0.8679 0.5179 0.5790 0.064 Uiso 1 1 calc R . .
H13B H 0.8463 0.5096 0.5134 0.064 Uiso 1 1 calc R . .
H13C H 0.7150 0.4874 0.5549 0.064 Uiso 1 1 calc R . .
C14 C 0.6854(7) 0.7259(6) 0.4963(2) 0.0385(15) Uani 1 1 d . . .
H14A H 0.6723 0.8258 0.4945 0.058 Uiso 1 1 calc R . .
H14B H 0.5929 0.6822 0.4989 0.058 Uiso 1 1 calc R . .
H14C H 0.7352 0.6949 0.4628 0.058 Uiso 1 1 calc R . .
C15 C 1.1737(6) 0.8640(5) 0.5008(2) 0.0298(13) Uani 1 1 d . . .
C16 C 1.0879(6) 0.8186(5) 0.4588(2) 0.0285(13) Uani 1 1 d . . .
H16A H 0.9916 0.7987 0.4666 0.034 Uiso 1 1 calc R . .
C17 C 1.1416(7) 0.8022(5) 0.4057(2) 0.0343(14) Uani 1 1 d . . .
H17A H 1.0825 0.7687 0.3776 0.041 Uiso 1 1 calc R . .
C18 C 1.2801(7) 0.8338(6) 0.3931(2) 0.0347(14) Uani 1 1 d . . .
H18A H 1.3152 0.8251 0.3562 0.042 Uiso 1 1 calc R . .
C19 C 1.3672(7) 0.8783(6) 0.4346(2) 0.0373(14) Uani 1 1 d . . .
H19A H 1.4632 0.8985 0.4266 0.045 Uiso 1 1 calc R . .
C20 C 1.3129(7) 0.8932(6) 0.4883(2) 0.0346(14) Uani 1 1 d . . .
H20A H 1.3728 0.9240 0.5167 0.041 Uiso 1 1 calc R . .
C21 C 1.2454(6) 1.0244(6) 0.6852(2) 0.0316(13) Uani 1 1 d . . .
C22 C 1.3217(7) 1.1396(6) 0.6705(2) 0.0349(14) Uani 1 1 d . . .
H22A H 1.3113 1.1805 0.6348 0.042 Uiso 1 1 calc R . .
C23 C 1.4125(7) 1.1946(6) 0.7079(3) 0.0429(16) Uani 1 1 d . . .
H23A H 1.4633 1.2747 0.6979 0.051 Uiso 1 1 calc R . .
C24 C 1.4314(8) 1.1348(7) 0.7604(2) 0.0470(17) Uani 1 1 d . . .
H24A H 1.4967 1.1718 0.7856 0.056 Uiso 1 1 calc R . .
C25 C 1.3537(7) 1.0211(7) 0.7750(2) 0.0457(17) Uani 1 1 d . . .
H25A H 1.3634 0.9815 0.8110 0.055 Uiso 1 1 calc R . .
C26 C 1.2619(7) 0.9639(6) 0.7381(2) 0.0364(14) Uani 1 1 d . . .
H26A H 1.2103 0.8845 0.7484 0.044 Uiso 1 1 calc R . .
Cl1' Cl 0.3005(2) 0.02827(15) 0.11519(6) 0.0474(5) Uani 1 1 d D . .
O1' O 0.3563(5) 0.1242(4) 0.15236(17) 0.0519(13) Uani 1 1 d . B .
O2' O 0.2465(7) 0.0998(6) 0.0677(2) 0.0444(14) Uani 0.78 1 d P B 1
O3' O 0.1697(7) -0.0281(6) 0.1425(3) 0.0568(17) Uani 0.78 1 d P B 1
O4' O 0.3858(8) -0.0815(7) 0.1021(3) 0.0649(19) Uani 0.78 1 d P B 1
O2" O 0.176(2) 0.041(3) 0.0826(12) 0.091(9) Uiso 0.22 1 d PD B 2
O3" O 0.341(2) -0.109(2) 0.1400(9) 0.044(5) Uiso 0.22 1 d P B 2
O4" O 0.4204(18) 0.027(3) 0.0741(8) 0.066(6) Uiso 0.22 1 d PD B 2
N1' N 0.7275(5) 0.1877(5) 0.04778(17) 0.0324(11) Uani 1 1 d . . .
H1' H 0.6221 0.2179 0.0425 0.039 Uiso 1 1 d R . .
N2' N 0.5035(5) 0.3405(4) 0.07105(17) 0.0289(11) Uani 1 1 d . . .
N3' N 0.2870(5) 0.4532(4) 0.09562(18) 0.0313(11) Uani 1 1 d . . .
C1' C 0.7874(6) 0.2440(5) 0.0988(2) 0.0309(13) Uani 1 1 d . . .
C2' C 0.6984(6) 0.3249(5) 0.1337(2) 0.0290(13) Uani 1 1 d . . .
C3' C 0.5551(6) 0.3677(5) 0.1219(2) 0.0281(13) Uani 1 1 d . . .
C4' C 0.3740(6) 0.3879(5) 0.0596(2) 0.0280(12) Uani 1 1 d . . .
C5' C 0.3335(7) 0.4762(5) 0.1458(2) 0.0322(14) Uani 1 1 d . . .
C6' C 0.4738(6) 0.4414(5) 0.1611(2) 0.0302(13) Uani 1 1 d . . .
C7' C 0.5357(7) 0.4819(6) 0.2116(2) 0.0365(14) Uani 1 1 d . . .
H7'A H 0.4815 0.5315 0.2382 0.044 Uiso 1 1 calc R . .
C8' C 0.6720(7) 0.4493(6) 0.2213(2) 0.0391(15) Uani 1 1 d . . .
H8'A H 0.7135 0.4802 0.2544 0.047 Uiso 1 1 calc R . .
C9' C 0.7570(6) 0.3698(6) 0.1837(2) 0.0315(13) Uani 1 1 d . . .
C10' C 0.8992(7) 0.3365(7) 0.1953(2) 0.0425(16) Uani 1 1 d . . .
H10B H 0.9385 0.3665 0.2290 0.051 Uiso 1 1 calc R . .
C11' C 0.9823(7) 0.2621(6) 0.1595(2) 0.0404(15) Uani 1 1 d . . .
H11B H 1.0786 0.2437 0.1679 0.048 Uiso 1 1 calc R . .
C12' C 0.9258(7) 0.2139(6) 0.1110(2) 0.0378(14) Uani 1 1 d . . .
H12B H 0.9823 0.1603 0.0865 0.045 Uiso 1 1 calc R . .
C13' C 0.7091(10) 0.0371(6) 0.0523(3) 0.063(2) Uani 1 1 d . . .
H13D H 0.6463 0.0159 0.0838 0.094 Uiso 1 1 calc R . .
H13E H 0.8012 -0.0079 0.0580 0.094 Uiso 1 1 calc R . .
H13F H 0.6676 0.0037 0.0181 0.094 Uiso 1 1 calc R . .
C14' C 0.8084(7) 0.2258(6) -0.0030(2) 0.0397(15) Uani 1 1 d . . .
H14D H 0.8179 0.3257 -0.0051 0.060 Uiso 1 1 calc R . .
H14E H 0.7583 0.1945 -0.0357 0.060 Uiso 1 1 calc R . .
H14F H 0.9025 0.1824 -0.0018 0.060 Uiso 1 1 calc R . .
C15' C 0.3208(6) 0.3669(5) 0.0025(2) 0.0281(13) Uani 1 1 d . . .
C16' C 0.4114(6) 0.3177(6) -0.0394(2) 0.0304(13) Uani 1 1 d . . .
H16B H 0.5072 0.2956 -0.0314 0.036 Uiso 1 1 calc R . .
C17' C 0.3612(7) 0.3014(5) -0.0925(2) 0.0331(14) Uani 1 1 d . . .
H17B H 0.4233 0.2695 -0.1209 0.040 Uiso 1 1 calc R . .
C18' C 0.2236(7) 0.3307(6) -0.1043(2) 0.0349(14) Uani 1 1 d . . .
H18B H 0.1899 0.3187 -0.1408 0.042 Uiso 1 1 calc R . .
C19' C 0.1324(7) 0.3783(6) -0.0629(2) 0.0355(14) Uani 1 1 d . . .
H19B H 0.0368 0.4002 -0.0713 0.043 Uiso 1 1 calc R . .
C20' C 0.1811(7) 0.3937(6) -0.0094(2) 0.0339(14) Uani 1 1 d . . .
H20B H 0.1179 0.4229 0.0192 0.041 Uiso 1 1 calc R . .
C21' C 0.2311(7) 0.5415(6) 0.1863(2) 0.0352(14) Uani 1 1 d . . .
C22' C 0.1491(7) 0.6530(6) 0.1711(2) 0.0393(15) Uani 1 1 d . . .
H22B H 0.1587 0.6913 0.1348 0.047 Uiso 1 1 calc R . .
C23' C 0.0523(8) 0.7105(6) 0.2081(2) 0.0447(16) Uani 1 1 d . . .
H23B H -0.0026 0.7883 0.1969 0.054 Uiso 1 1 calc R . .
C24' C 0.0350(8) 0.6561(7) 0.2607(3) 0.0496(18) Uani 1 1 d . . .
H24B H -0.0316 0.6955 0.2858 0.059 Uiso 1 1 calc R . .
C25' C 0.1170(7) 0.5420(7) 0.2765(2) 0.0462(17) Uani 1 1 d . . .
H25B H 0.1056 0.5025 0.3125 0.055 Uiso 1 1 calc R . .
C26' C 0.2146(7) 0.4865(6) 0.2398(2) 0.0396(15) Uani 1 1 d . . .
H26B H 0.2713 0.4101 0.2510 0.048 Uiso 1 1 calc R . .

loop_
_atom_site_aniso_label
_atom_site_aniso_U_11
_atom_site_aniso_U_22
_atom_site_aniso_U_33
_atom_site_aniso_U_23
_atom_site_aniso_U_13
_atom_site_aniso_U_12
O1 0.074(3) 0.038(2) 0.030(2) 0.0045(18) 0.007(2) -0.002(2)
O2 0.067(3) 0.035(2) 0.027(2) -0.0021(17) 0.008(2) 0.009(2)
O3 0.051(3) 0.044(3) 0.053(3) 0.007(2) -0.012(2) 0.008(2)
O4 0.038(3) 0.035(3) 0.052(4) -0.018(3) 0.004(2) -0.003(3)
N1 0.040(3) 0.025(2) 0.026(2) 0.0012(19) 0.001(2) 0.003(2)
N2 0.035(3) 0.020(2) 0.020(2) 0.0064(17) 0.0027(19) 0.0025(19)
N3 0.041(3) 0.023(2) 0.022(2) 0.0087(18) 0.003(2) 0.004(2)
Cl1 0.0500(9) 0.0259(7) 0.0243(7) 0.0050(5) -0.0003(6) -0.0002(6)
C1 0.038(3) 0.023(3) 0.026(3) 0.003(2) 0.001(2) 0.005(2)
C2 0.039(3) 0.022(3) 0.024(3) 0.003(2) -0.001(2) 0.009(2)
C3 0.040(3) 0.021(3) 0.019(3) 0.002(2) -0.003(2) 0.005(2)
C4 0.039(3) 0.020(3) 0.019(3) 0.002(2) -0.004(2) 0.005(2)
C5 0.043(4) 0.019(3) 0.023(3) 0.000(2) -0.004(2) 0.006(2)
C6 0.038(3) 0.024(3) 0.024(3) 0.005(2) 0.000(2) 0.007(2)
C7 0.050(4) 0.034(3) 0.022(3) -0.003(2) -0.005(3) 0.006(3)
C8 0.048(4) 0.035(3) 0.026(3) 0.001(2) 0.004(3) 0.009(3)
C9 0.044(4) 0.028(3) 0.026(3) 0.005(2) -0.003(3) 0.004(3)
C10 0.046(4) 0.044(4) 0.032(3) -0.001(3) 0.004(3) 0.009(3)
C11 0.043(4) 0.049(4) 0.041(4) 0.001(3) 0.009(3) 0.001(3)
C12 0.040(4) 0.035(3) 0.039(3) 0.001(3) -0.001(3) -0.003(3)
C13 0.066(5) 0.028(3) 0.035(3) 0.002(3) -0.003(3) 0.010(3)
C14 0.053(4) 0.033(3) 0.029(3) 0.005(2) -0.007(3) 0.007(3)
C15 0.046(4) 0.021(3) 0.021(3) 0.004(2) 0.006(2) 0.004(2)
C16 0.041(4) 0.023(3) 0.021(3) 0.008(2) 0.002(2) -0.001(2)
C17 0.053(4) 0.025(3) 0.024(3) -0.001(2) -0.005(3) 0.001(3)
C18 0.048(4) 0.034(3) 0.022(3) 0.007(2) 0.001(3) 0.009(3)
C19 0.043(4) 0.039(3) 0.029(3) 0.008(3) 0.009(3) 0.000(3)
C20 0.043(4) 0.032(3) 0.029(3) 0.002(2) -0.004(3) 0.001(3)
C21 0.044(4) 0.027(3) 0.023(3) 0.006(2) 0.006(2) 0.008(3)
C22 0.058(4) 0.031(3) 0.016(3) 0.001(2) -0.005(3) 0.006(3)
C23 0.053(4) 0.037(4) 0.038(4) 0.000(3) 0.001(3) 0.007(3)
C24 0.062(5) 0.051(4) 0.028(3) -0.015(3) -0.003(3) 0.016(3)
C25 0.062(5) 0.048(4) 0.026(3) 0.005(3) -0.001(3) 0.013(3)
C26 0.049(4) 0.040(3) 0.021(3) 0.003(2) -0.001(3) 0.007(3)
Cl1' 0.0863(13) 0.0296(8) 0.0260(8) 0.0050(6) -0.0047(8) 0.0000(8)
O1' 0.080(4) 0.042(3) 0.034(2) -0.0037(19) -0.001(2) -0.015(2)
O2' 0.064(4) 0.038(3) 0.031(3) 0.001(2) -0.005(3) 0.007(3)
O3' 0.061(4) 0.049(4) 0.060(4) 0.012(3) 0.010(3) -0.004(3)
O4' 0.078(5) 0.047(4) 0.069(5) -0.010(3) 0.007(4) 0.019(4)
N1' 0.045(3) 0.031(3) 0.021(2) 0.0017(19) 0.004(2) -0.001(2)
N2' 0.039(3) 0.027(2) 0.020(2) 0.0043(18) 0.001(2) -0.003(2)
N3' 0.048(3) 0.025(2) 0.020(2) 0.0024(18) 0.001(2) 0.000(2)
C1' 0.042(4) 0.028(3) 0.022(3) 0.005(2) 0.001(2) -0.002(3)
C2' 0.040(4) 0.025(3) 0.022(3) 0.005(2) 0.004(2) -0.005(2)
C3' 0.041(3) 0.026(3) 0.017(3) 0.006(2) 0.001(2) -0.005(2)
C4' 0.038(3) 0.023(3) 0.023(3) 0.005(2) -0.001(2) -0.002(2)
C5' 0.051(4) 0.026(3) 0.020(3) 0.007(2) -0.002(2) -0.002(3)
C6' 0.046(4) 0.026(3) 0.019(3) 0.003(2) 0.005(2) -0.008(3)
C7' 0.048(4) 0.040(3) 0.021(3) 0.004(2) 0.003(3) -0.008(3)
C8' 0.058(5) 0.042(4) 0.018(3) 0.000(2) 0.005(3) -0.012(3)
C9' 0.040(4) 0.030(3) 0.024(3) 0.010(2) 0.001(2) -0.007(3)
C10' 0.054(4) 0.048(4) 0.026(3) -0.004(3) 0.002(3) -0.009(3)
C11' 0.045(4) 0.038(3) 0.038(3) 0.006(3) -0.006(3) 0.006(3)
C12' 0.046(4) 0.038(3) 0.030(3) 0.001(3) 0.004(3) 0.004(3)
C13' 0.124(7) 0.027(3) 0.037(4) -0.001(3) 0.006(4) -0.018(4)
C14' 0.055(4) 0.038(3) 0.026(3) 0.008(2) 0.006(3) 0.002(3)
C15' 0.046(4) 0.020(3) 0.018(3) 0.006(2) 0.002(2) -0.001(2)
C16' 0.039(3) 0.033(3) 0.020(3) 0.001(2) -0.001(2) 0.000(3)
C17' 0.052(4) 0.024(3) 0.023(3) 0.007(2) 0.001(3) 0.007(3)
C18' 0.058(4) 0.029(3) 0.017(3) 0.002(2) -0.006(3) -0.005(3)
C19' 0.039(4) 0.039(3) 0.028(3) 0.007(2) -0.004(3) -0.001(3)
C20' 0.045(4) 0.030(3) 0.027(3) 0.003(2) 0.003(3) 0.000(3)
C21' 0.043(4) 0.039(3) 0.023(3) -0.002(2) 0.003(2) -0.011(3)
C22' 0.062(4) 0.029(3) 0.027(3) 0.004(2) -0.005(3) -0.004(3)
C23' 0.066(5) 0.035(3) 0.034(3) -0.003(3) -0.001(3) -0.004(3)
C24' 0.068(5) 0.048(4) 0.034(3) -0.008(3) 0.003(3) -0.013(4)
C25' 0.058(5) 0.059(4) 0.022(3) -0.003(3) 0.003(3) -0.014(4)
C26' 0.050(4) 0.039(3) 0.030(3) 0.007(3) -0.009(3) -0.007(3)

loop_
_atom_type_symbol
_atom_type_description
_atom_type_scat_dispersion_real
_atom_type_scat_dispersion_imag
_atom_type_scat_source
C C 0.0033 0.0016 'International Tables Vol C Tables 4.2.6.8 and 6.1.1.4'
H H 0.0000 0.0000 'International Tables Vol C Tables 4.2.6.8 and 6.1.1.4'
N N 0.0061 0.0033 'International Tables Vol C Tables 4.2.6.8 and 6.1.1.4'
O O 0.0106 0.0060 'International Tables Vol C Tables 4.2.6.8 and 6.1.1.4'
Cl Cl 0.1484 0.1585 'International Tables Vol C Tables 4.2.6.8 and 6.1.1.4'

loop_
_geom_angle_atom_site_label_1
_geom_angle_atom_site_label_2
_geom_angle_atom_site_label_3
_geom_angle
C1 N1 C13 112.2(4)
C1 N1 C14 112.9(5)
C13 N1 C14 111.6(4)
C1 N1 H1 108.9
C13 N1 H1 97.8
C14 N1 H1 112.4
C4 N2 C3 118.9(5)
C5 N3 C4 116.0(5)
O4A Cl1 O1 108.9(13)
O4A Cl1 O3 129.5(13)
O1 Cl1 O3 107.7(3)
O4A Cl1 O2 88.2(14)
O1 Cl1 O2 109.9(3)
O3 Cl1 O2 110.4(3)
O4A Cl1 O4 26.6(13)
O1 Cl1 O4 110.3(3)
O3 Cl1 O4 106.9(3)
O2 Cl1 O4 111.5(3)
C12 C1 C2 122.6(5)
C12 C1 N1 119.4(5)
C2 C1 N1 118.0(5)
C1 C2 C9 116.5(5)
C1 C2 C3 125.0(5)
C9 C2 C3 118.5(5)
N2 C3 C6 120.6(5)
N2 C3 C2 119.8(5)
C6 C3 C2 119.6(5)
N2 C4 N3 125.2(5)
N2 C4 C15 119.1(5)
N3 C4 C15 115.6(5)
N3 C5 C6 122.6(5)
N3 C5 C21 115.3(5)
C6 C5 C21 122.1(5)
C3 C6 C5 116.1(5)
C3 C6 C7 119.5(5)
C5 C6 C7 124.3(5)
C8 C7 C6 120.9(5)
C8 C7 H7A 119.6
C6 C7 H7A 119.6
C7 C8 C9 121.6(6)
C7 C8 H8A 119.2
C9 C8 H8A 119.2
C10 C9 C8 120.6(6)
C10 C9 C2 119.7(5)
C8 C9 C2 119.7(6)
C11 C10 C9 122.0(6)
C11 C10 H10A 119.0
C9 C10 H10A 119.0
C10 C11 C12 119.0(6)
C10 C11 H11A 120.5
C12 C11 H11A 120.5
C1 C12 C11 120.2(6)
C1 C12 H12A 119.9
C11 C12 H12A 119.9
N1 C13 H13A 109.5
N1 C13 H13B 109.5
H13A C13 H13B 109.5
N1 C13 H13C 109.5
H13A C13 H13C 109.5
H13B C13 H13C 109.5
N1 C14 H14A 109.5
N1 C14 H14B 109.5
H14A C14 H14B 109.5
N1 C14 H14C 109.5
H14A C14 H14C 109.5
H14B C14 H14C 109.5
C20 C15 C16 118.7(5)
C20 C15 C4 121.2(5)
C16 C15 C4 120.1(5)
C17 C16 C15 120.3(6)
C17 C16 H16A 119.8
C15 C16 H16A 119.8
C18 C17 C16 120.9(5)
C18 C17 H17A 119.6
C16 C17 H17A 119.6
C17 C18 C19 119.4(5)
C17 C18 H18A 120.3
C19 C18 H18A 120.3
C18 C19 C20 119.5(6)
C18 C19 H19A 120.2
C20 C19 H19A 120.2
C15 C20 C19 121.1(5)
C15 C20 H20A 119.5
C19 C20 H20A 119.5
C22 C21 C26 119.9(5)
C22 C21 C5 120.7(5)
C26 C21 C5 119.4(5)
C23 C22 C21 119.7(5)
C23 C22 H22A 120.2
C21 C22 H22A 120.2
C22 C23 C24 121.2(6)
C22 C23 H23A 119.4
C24 C23 H23A 119.4
C25 C24 C23 118.7(6)
C25 C24 H24A 120.6
C23 C24 H24A 120.6
C24 C25 C26 121.1(6)
C24 C25 H25A 119.4
C26 C25 H25A 119.4
C25 C26 C21 119.4(6)
C25 C26 H26A 120.3
C21 C26 H26A 120.3
O4' Cl1' O1' 116.5(4)
O4' Cl1' O2" 114.1(14)
O1' Cl1' O2" 128.6(13)
O4' Cl1' O2' 113.3(4)
O1' Cl1' O2' 109.2(3)
O2" Cl1' O2' 39.0(13)
O4' Cl1' O4" 53.5(10)
O1' Cl1' O4" 97.8(9)
O2" Cl1' O4" 104.9(17)
O2' Cl1' O4" 75.3(10)
O4' Cl1' O3" 42.0(8)
O1' Cl1' O3" 104.1(8)
O2" Cl1' O3" 119.3(16)
O2' Cl1' O3" 146.0(8)
O4" Cl1' O3" 93.8(13)
O4' Cl1' O3' 107.0(4)
O1' Cl1' O3' 106.6(3)
O2" Cl1' O3' 65.5(14)
O2' Cl1' O3' 103.1(4)
O4" Cl1' O3' 154.4(10)
O3" Cl1' O3' 73.1(9)
C1' N1' C14' 113.1(4)
C1' N1' C13' 111.8(4)
C14' N1' C13' 111.3(5)
C1' N1' H1' 112.1
C14' N1' H1' 108.6
C13' N1' H1' 99.2
C4' N2' C3' 117.3(5)
C5' N3' C4' 118.2(5)
C12' C1' C2' 122.7(5)
C12' C1' N1' 118.7(5)
C2' C1' N1' 118.6(5)
C9' C2' C1' 116.9(5)
C9' C2' C3' 117.4(5)
C1' C2' C3' 125.7(5)
N2' C3' C6' 121.1(5)
N2' C3' C2' 118.1(5)
C6' C3' C2' 120.8(5)
N2' C4' N3' 125.2(5)
N2' C4' C15' 117.5(5)
N3' C4' C15' 117.3(5)
N3' C5' C6' 121.5(5)
N3' C5' C21' 117.1(5)
C6' C5' C21' 121.4(5)
C3' C6' C5' 116.3(5)
C3' C6' C7' 119.9(6)
C5' C6' C7' 123.6(5)
C8' C7' C6' 119.2(6)
C8' C7' H7'A 120.4
C6' C7' H7'A 120.4
C7' C8' C9' 122.7(5)
C7' C8' H8'A 118.6
C9' C8' H8'A 118.6
C10' C9' C2' 119.1(6)
C10' C9' C8' 121.3(5)
C2' C9' C8' 119.7(6)
C11' C10' C9' 121.9(6)
C11' C10' H10B 119.0
C9' C10' H10B 119.0
C10' C11' C12' 119.9(6)
C10' C11' H11B 120.1
C12' C11' H11B 120.1
C1' C12' C11' 119.5(6)
C1' C12' H12B 120.3
C11' C12' H12B 120.3
N1' C13' H13D 109.5
N1' C13' H13E 109.5
H13D C13' H13E 109.5
N1' C13' H13F 109.5
H13D C13' H13F 109.5
H13E C13' H13F 109.5
N1' C14' H14D 109.5
N1' C14' H14E 109.5
H14D C14' H14E 109.5
N1' C14' H14F 109.5
H14D C14' H14F 109.5
H14E C14' H14F 109.5
C20' C15' C16' 119.3(5)
C20' C15' C4' 120.0(5)
C16' C15' C4' 120.7(5)
C17' C16' C15' 120.0(6)
C17' C16' H16B 120.0
C15' C16' H16B 120.0
C18' C17' C16' 120.5(6)
C18' C17' H17B 119.7
C16' C17' H17B 119.7
C17' C18' C19' 120.0(5)
C17' C18' H18B 120.0
C19' C18' H18B 120.0
C20' C19' C18' 120.0(6)
C20' C19' H19B 120.0
C18' C19' H19B 120.0
C15' C20' C19' 120.1(6)
C15' C20' H20B 119.9
C19' C20' H20B 119.9
C22' C21' C26' 118.5(6)
C22' C21' C5' 121.1(5)
C26' C21' C5' 120.4(6)
C21' C22' C23' 120.9(5)
C21' C22' H22B 119.5
C23' C22' H22B 119.5
C24' C23' C22' 120.8(7)
C24' C23' H23B 119.6
C22' C23' H23B 119.6
C23' C24' C25' 118.9(7)
C23' C24' H24B 120.5
C25' C24' H24B 120.5
C26' C25' C24' 120.0(6)
C26' C25' H25B 120.0
C24' C25' H25B 120.0
C25' C26' C21' 120.9(6)
C25' C26' H26B 119.6
C21' C26' H26B 119.6

loop_
_geom_bond_atom_site_label_1
_geom_bond_atom_site_label_2
_geom_bond_distance
O1 Cl1 1.432(4)
O2 Cl1 1.438(4)
O3 Cl1 1.436(5)
O4 Cl1 1.441(5)
O4A Cl1 1.329(10)
N1 C1 1.479(7)
N1 C13 1.485(7)
N1 C14 1.496(7)
N1 H1 1.1147
N2 C4 1.307(7)
N2 C3 1.367(7)
N3 C5 1.348(7)
N3 C4 1.360(7)
C1 C12 1.349(8)
C1 C2 1.408(8)
C2 C9 1.428(8)
C2 C3 1.446(8)
C3 C6 1.390(7)
C4 C15 1.488(7)
C5 C6 1.411(8)
C5 C21 1.479(8)
C6 C7 1.452(8)
C7 C8 1.329(9)
C7 H7A 0.9500
C8 C9 1.417(8)
C8 H8A 0.9500
C9 C10 1.388(9)
C10 C11 1.358(9)
C10 H10A 0.9500
C11 C12 1.408(9)
C11 H11A 0.9500
C12 H12A 0.9500
C13 H13A 0.9800
C13 H13B 0.9800
C13 H13C 0.9800
C14 H14A 0.9800
C14 H14B 0.9800
C14 H14C 0.9800
C15 C20 1.381(8)
C15 C16 1.387(8)
C16 C17 1.383(8)
C16 H16A 0.9500
C17 C18 1.380(8)
C17 H17A 0.9500
C18 C19 1.383(8)
C18 H18A 0.9500
C19 C20 1.397(8)
C19 H19A 0.9500
C20 H20A 0.9500
C21 C22 1.385(8)
C21 C26 1.407(7)
C22 C23 1.373(8)
C22 H22A 0.9500
C23 C24 1.400(9)
C23 H23A 0.9500
C24 C25 1.379(10)
C24 H24A 0.9500
C25 C26 1.380(9)
C25 H25A 0.9500
C26 H26A 0.9500
Cl1' O4' 1.368(7)
Cl1' O1' 1.418(4)
Cl1' O2" 1.425(10)
Cl1' O2' 1.428(5)
Cl1' O4" 1.497(10)
Cl1' O3" 1.50(2)
Cl1' O3' 1.503(6)
N1' C1' 1.477(7)
N1' C14' 1.482(7)
N1' C13' 1.484(7)
N1' H1' 1.0444
N2' C4' 1.333(7)
N2' C3' 1.356(7)
N3' C5' 1.316(7)
N3' C4' 1.349(7)
C1' C12' 1.372(8)
C1' C2' 1.423(8)
C2' C9' 1.411(8)
C2' C3' 1.443(8)
C3' C6' 1.409(8)
C4' C15' 1.490(7)
C5' C6' 1.417(8)
C5' C21' 1.508(8)
C6' C7' 1.423(8)
C7' C8' 1.345(9)
C7' H7'A 0.9500
C8' C9' 1.433(9)
C8' H8'A 0.9500
C9' C10' 1.410(9)
C10' C11' 1.369(9)
C10' H10B 0.9500
C11' C12' 1.383(8)
C11' H11B 0.9500
C12' H12B 0.9500
C13' H13D 0.9800
C13' H13E 0.9800
C13' H13F 0.9800
C14' H14D 0.9800
C14' H14E 0.9800
C14' H14F 0.9800
C15' C20' 1.377(8)
C15' C16' 1.402(8)
C16' C17' 1.382(7)
C16' H16B 0.9500
C17' C18' 1.362(8)
C17' H17B 0.9500
C18' C19' 1.392(8)
C18' H18B 0.9500
C19' C20' 1.387(8)
C19' H19B 0.9500
C20' H20B 0.9500
C21' C22' 1.374(9)
C21' C26' 1.398(8)
C22' C23' 1.387(9)
C22' H22B 0.9500
C23' C24' 1.377(9)
C23' H23B 0.9500
C24' C25' 1.397(10)
C24' H24B 0.9500
C25' C26' 1.381(9)
C25' H25B 0.9500
C26' H26B 0.9500

loop_
_geom_torsion_atom_site_label_1
_geom_torsion_atom_site_label_2
_geom_torsion_atom_site_label_3
_geom_torsion_atom_site_label_4
_geom_torsion
C13 N1 C1 C12 -72.2(7)
C14 N1 C1 C12 55.1(6)
C13 N1 C1 C2 105.3(6)
C14 N1 C1 C2 -127.5(5)
C12 C1 C2 C9 1.4(8)
N1 C1 C2 C9 -175.9(4)
C12 C1 C2 C3 -176.8(5)
N1 C1 C2 C3 5.9(8)
C4 N2 C3 C6 -3.3(7)
C4 N2 C3 C2 176.3(5)
C1 C2 C3 N2 4.1(8)
C9 C2 C3 N2 -174.0(5)
C1 C2 C3 C6 -176.3(5)
C9 C2 C3 C6 5.6(7)
C3 N2 C4 N3 4.8(8)
C3 N2 C4 C15 -175.1(4)
C5 N3 C4 N2 -0.2(7)
C5 N3 C4 C15 179.7(4)
C4 N3 C5 C6 -5.9(7)
C4 N3 C5 C21 175.5(4)
N2 C3 C6 C5 -2.2(7)
C2 C3 C6 C5 178.2(5)
N2 C3 C6 C7 174.0(5)
C2 C3 C6 C7 -5.6(7)
N3 C5 C6 C3 7.0(7)
C21 C5 C6 C3 -174.5(5)
N3 C5 C6 C7 -169.0(5)
C21 C5 C6 C7 9.5(8)
C3 C6 C7 C8 2.3(8)
C5 C6 C7 C8 178.2(5)
C6 C7 C8 C9 1.2(9)
C7 C8 C9 C10 -180.0(6)
C7 C8 C9 C2 -1.1(8)
C1 C2 C9 C10 -1.7(8)
C3 C2 C9 C10 176.6(5)
C1 C2 C9 C8 179.5(5)
C3 C2 C9 C8 -2.2(7)
C8 C9 C10 C11 -179.9(6)
C2 C9 C10 C11 1.3(9)
C9 C10 C11 C12 -0.5(10)
C2 C1 C12 C11 -0.7(9)
N1 C1 C12 C11 176.6(5)
C10 C11 C12 C1 0.2(9)
N2 C4 C15 C20 -170.0(5)
N3 C4 C15 C20 10.1(7)
N2 C4 C15 C16 10.1(7)
N3 C4 C15 C16 -169.8(5)
C20 C15 C16 C17 0.5(8)
C4 C15 C16 C17 -179.7(5)
C15 C16 C17 C18 -1.7(8)
C16 C17 C18 C19 2.1(8)
C17 C18 C19 C20 -1.3(8)
C16 C15 C20 C19 0.3(8)
C4 C15 C20 C19 -179.5(5)
C18 C19 C20 C15 0.1(9)
N3 C5 C21 C22 46.3(8)
C6 C5 C21 C22 -132.3(6)
N3 C5 C21 C26 -132.9(6)
C6 C5 C21 C26 48.5(8)
C26 C21 C22 C23 -0.3(9)
C5 C21 C22 C23 -179.6(6)
C21 C22 C23 C24 1.1(10)
C22 C23 C24 C25 -2.0(10)
C23 C24 C25 C26 2.1(10)
C24 C25 C26 C21 -1.3(10)
C22 C21 C26 C25 0.4(9)
C5 C21 C26 C25 179.6(6)
C14' N1' C1' C12' -56.4(6)
C13' N1' C1' C12' 70.2(7)
C14' N1' C1' C2' 124.8(5)
C13' N1' C1' C2' -108.6(6)
C12' C1' C2' C9' -2.4(8)
N1' C1' C2' C9' 176.3(4)
C12' C1' C2' C3' 176.0(5)
N1' C1' C2' C3' -5.3(8)
C4' N2' C3' C6' 0.9(7)
C4' N2' C3' C2' -176.1(4)
C9' C2' C3' N2' 171.7(4)
C1' C2' C3' N2' -6.7(8)
C9' C2' C3' C6' -5.3(7)
C1' C2' C3' C6' 176.3(5)
C3' N2' C4' N3' -4.3(7)
C3' N2' C4' C15' 175.8(4)
C5' N3' C4' N2' 2.0(8)
C5' N3' C4' C15' -178.1(4)
C4' N3' C5' C6' 3.8(7)
C4' N3' C5' C21' -176.3(5)
N2' C3' C6' C5' 4.3(7)
C2' C3' C6' C5' -178.8(5)
N2' C3' C6' C7' -172.9(5)
C2' C3' C6' C7' 4.0(7)
N3' C5' C6' C3' -6.7(7)
C21' C5' C6' C3' 173.4(5)
N3' C5' C6' C7' 170.4(5)
C21' C5' C6' C7' -9.5(8)
C3' C6' C7' C8' 0.1(8)
C5' C6' C7' C8' -176.9(5)
C6' C7' C8' C9' -2.7(8)
C1' C2' C9' C10' 1.9(7)
C3' C2' C9' C10' -176.6(5)
C1' C2' C9' C8' -178.7(5)
C3' C2' C9' C8' 2.8(7)
C7' C8' C9' C10' -179.5(5)
C7' C8' C9' C2' 1.2(8)
C2' C9' C10' C11' 0.2(9)
C8' C9' C10' C11' -179.2(5)
C9' C10' C11' C12' -2.0(9)
C2' C1' C12' C11' 0.7(8)
N1' C1' C12' C11' -178.0(5)
C10' C11' C12' C1' 1.5(9)
N2' C4' C15' C20' 169.8(5)
N3' C4' C15' C20' -10.1(7)
N2' C4' C15' C16' -9.2(7)
N3' C4' C15' C16' 170.9(5)
C20' C15' C16' C17' 2.3(8)
C4' C15' C16' C17' -178.7(5)
C15' C16' C17' C18' -1.0(8)
C16' C17' C18' C19' 0.4(8)
C17' C18' C19' C20' -1.1(8)
C16' C15' C20' C19' -3.0(8)
C4' C15' C20' C19' 178.0(5)
C18' C19' C20' C15' 2.4(8)
N3' C5' C21' C22' -46.0(8)
C6' C5' C21' C22' 133.8(6)
N3' C5' C21' C26' 131.9(6)
C6' C5' C21' C26' -48.2(8)
C26' C21' C22' C23' 0.3(9)
C5' C21' C22' C23' 178.3(5)
C21' C22' C23' C24' -0.8(9)
C22' C23' C24' C25' 0.3(10)
C23' C24' C25' C26' 0.7(9)
C24' C25' C26' C21' -1.2(9)
C22' C21' C26' C25' 0.7(9)
C5' C21' C26' C25' -177.3(5)
